data_6000529
loop_
_publ_author_name
'Roberts, M. A.'
'Fitch, A. N.'

_publ_section_title
;
 The crystal structures of hydrated and partially dehydrated
 M(3)HGe(7)O(16).nH(2)O, (M=K, Rb, Cs), determined from powder diffraction
 data using synchrotron radiation
;
_journal_coden_ASTM ZEKRDZ
_journal_issue 6
_journal_name_full 'Zeitschrift f\"ur Kristallographie'
_journal_page_first 378
_journal_page_last 387
_journal_paper_doi 10.1524/zkri.1996.211.6.378
_journal_volume 211
_journal_year 1996
_chemical_formula_sum 'Ge7 H7.2 K3 O19.1'
_space_group_name_H-M_alt 'I 2 3'
_cell_angle_alpha 90.000
_cell_angle_beta 90.000
_cell_angle_gamma 90.000
_cell_length_a 15.3496
_cell_length_b 15.3496
_cell_length_c 15.3496
_cell_volume 3616.52
_cod_database_code 6000529

loop_
_atom_site_label
_atom_site_fract_x
_atom_site_fract_y
_atom_site_fract_z
? ? ? ?
